data_7701701
loop_
_publ_author_name
'Bidal, Yannick D.'
'Urbina-Blanco, C\'esar A'
'Poater, Albert'
'Cordes, David B.'
'Slawin, Alexandra M. Z.'
'Cavallo, Luigi'
'Cazin, Catherine S. J.'

_publ_section_title
;
 Electronic effects in mixed N-heterocyclic carbene/phosphite indenylidene
 ruthenium metathesis catalysts.
;
_journal_issue 30
_journal_name_full 'Dalton transactions (Cambridge, England : 2003)'
_journal_page_first 11326
_journal_page_last 11337
_journal_paper_doi 10.1039/c9dt01811e
_journal_volume 48
_journal_year 2019
_chemical_formula_moiety 'C31 H26 Cl2 F9 O3 P Ru'
_chemical_formula_sum 'C31 H26 Cl2 F9 O3 P Ru'
_chemical_formula_weight 820.48
_space_group_crystal_system triclinic
_space_group_IT_number 2
_space_group_name_Hall '-P 1'
_space_group_name_H-M_alt 'P -1'
_atom_sites_solution_hydrogens geom
_atom_sites_solution_primary direct
_atom_sites_solution_secondary difmap
_audit_creation_date 2019-05-27
_audit_creation_method 'by CrystalStructure 4.3'
_audit_update_record
;
2019-05-29 deposited with the CCDC.	2019-06-26 downloaded from the CCDC.
;
_cell_angle_alpha 108.828(14)
_cell_angle_beta 99.84(2)
_cell_angle_gamma 102.742(16)
_cell_formula_units_Z 4
_cell_length_a 13.5992(19)
_cell_length_b 13.6640(17)
_cell_length_c 19.245(2)
_cell_measurement_reflns_used 5255
_cell_measurement_temperature 93
_cell_measurement_theta_max 26.73
_cell_measurement_theta_min 2.34
_cell_volume 3185.9(9)
_computing_cell_refinement 'CrysAlisPro 1.171.40.40a (Rigaku OD, 2019)'
_computing_data_collection 'CrysAlisPro 1.171.40.40a (Rigaku OD, 2019)'
_computing_data_reduction 'CrysAlisPro 1.171.40.40a (Rigaku OD, 2019)'
_computing_molecular_graphics 'CrystalStructure 4.3'
_computing_publication_material 'CrystalStructure 4.3 (Rigaku, 2018)'
_computing_structure_refinement 'SHELXL Version 2018/3 (Sheldrick, 2008)'
_computing_structure_solution 'DIRDIF99-PATTY (Gould, et al., 1999)'
_diffrn_ambient_temperature 93
_diffrn_detector_area_resol_mean 14.629
_diffrn_measured_fraction_theta_full 0.952
_diffrn_measured_fraction_theta_max 0.760
_diffrn_measurement_device_type 'Rigaku Mercury70'
_diffrn_measurement_method \w
_diffrn_radiation_type 'Mo K\a'
_diffrn_radiation_wavelength 0.71073
_diffrn_reflns_av_R_equivalents 0.0598
_diffrn_reflns_av_unetI/netI 0.1408
_diffrn_reflns_Laue_measured_fraction_full 0.952
_diffrn_reflns_Laue_measured_fraction_max 0.760
_diffrn_reflns_limit_h_max 18
_diffrn_reflns_limit_h_min -13
_diffrn_reflns_limit_k_max 16
_diffrn_reflns_limit_k_min -16
_diffrn_reflns_limit_l_max 24
_diffrn_reflns_limit_l_min -25
_diffrn_reflns_number 20358
_diffrn_reflns_point_group_measured_fraction_full 0.952
_diffrn_reflns_point_group_measured_fraction_max 0.760
_diffrn_reflns_theta_full 25.242
_diffrn_reflns_theta_max 28.333
_diffrn_reflns_theta_min 2.285
_diffrn_standards_number 0
_exptl_absorpt_coefficient_mu 0.796
_exptl_absorpt_correction_T_max 0.992
_exptl_absorpt_correction_T_min 0.893
_exptl_absorpt_correction_type multi-scan
_exptl_absorpt_process_details
;
CrysAlisPro 1.171.40.40a (Rigaku Oxford Diffraction, 2019)
Empirical absorption correction using spherical harmonics,
 implemented in SCALE3 ABSPACK scaling algorithm.
;
_exptl_crystal_colour orange
_exptl_crystal_density_diffrn 1.711
_exptl_crystal_density_method 'not measured'
_exptl_crystal_description plate
_exptl_crystal_F_000 1640.00
_exptl_crystal_recrystallization_method 'Re-crystallisation from solvent: Dichloromethane/pentane'
_exptl_crystal_size_max 0.120
_exptl_crystal_size_mid 0.030
_exptl_crystal_size_min 0.010
_refine_diff_density_max 0.73
_refine_diff_density_min -0.79
_refine_ls_extinction_method none
_refine_ls_goodness_of_fit_ref 1.008
_refine_ls_hydrogen_treatment constr
_refine_ls_number_parameters 901
_refine_ls_number_reflns 12079
_refine_ls_number_restraints 75
_refine_ls_R_factor_all 0.1370
_refine_ls_R_factor_gt 0.0626
_refine_ls_shift/su_max 0.001
_refine_ls_structure_factor_coef Fsqd
_refine_ls_weighting_details 'w = 1/[\s^2^(Fo^2^)+(0.0428P)^2^+0.6663P] where P=(Fo^2^+2Fc^2^)/3'
_refine_ls_weighting_scheme calc
_refine_ls_wR_factor_gt 0.1048
_refine_ls_wR_factor_ref 0.1328
_reflns_Friedel_coverage 0.000
_reflns_number_gt 7077
_reflns_number_total 12079
_reflns_threshold_expression F^2^>2.0\s(F^2^)
_cod_data_source_file c9dt01811e2.cif
_cod_data_source_block 2c
_cod_original_cell_volume 3185.8(9)
_cod_original_sg_symbol_H-M P-1
_cod_database_code 7701701

loop_
_space_group_symop_id
_space_group_symop_operation_xyz
1 +X,+Y,+Z
2 -X,-Y,-Z

loop_
_atom_site_label
_atom_site_type_symbol
_atom_site_fract_x
_atom_site_fract_y
_atom_site_fract_z
_atom_site_U_iso_or_equiv
_atom_site_adp_type
_atom_site_occupancy
_atom_site_site_symmetry_order
_atom_site_calc_flag
_atom_site_refinement_flags_posn
_atom_site_refinement_flags_adp
_atom_site_refinement_flags_occupancy
_atom_site_disorder_assembly
_atom_site_disorder_group
Ru1 Ru 0.21703(4) 0.31460(4) 0.34161(3) 0.02003(14) Uani 1 1 d . . . . .
Ru41 Ru 0.05078(4) 0.71516(4) 0.22561(3) 0.03113(16) Uani 1 1 d . . . . .
Cl1 Cl 0.15758(12) 0.43037(12) 0.43750(8) 0.0283(4) Uani 1 1 d . . . . .
Cl2 Cl 0.15499(12) 0.39875(12) 0.25863(8) 0.0266(4) Uani 1 1 d . . . . .
Cl41 Cl 0.01962(16) 0.76094(17) 0.11493(12) 0.0562(6) Uani 1 1 d . . . . .
Cl42 Cl 0.14467(14) 0.90253(14) 0.29712(13) 0.0590(6) Uani 1 1 d . . . . .
P1 P 0.05111(12) 0.20324(12) 0.29367(9) 0.0196(4) Uani 1 1 d . . . . .
P41 P 0.20504(13) 0.69612(13) 0.20330(10) 0.0297(4) Uani 1 1 d . . . . .
F1 F -0.3933(3) 0.4569(3) 0.3021(3) 0.0570(12) Uani 1 1 d . . . . .
F2 F -0.2694(3) 0.5960(3) 0.3222(2) 0.0475(11) Uani 1 1 d . . . . .
F3 F -0.3409(4) 0.4840(4) 0.2088(2) 0.0778(17) Uani 1 1 d . . . . .
F4 F 0.3194(3) 0.0583(3) 0.0164(2) 0.0510(12) Uani 1 1 d . . . . .
F5 F 0.1973(3) 0.0468(4) -0.0755(2) 0.0611(13) Uani 1 1 d . . . . .
F6 F 0.1998(3) -0.0917(3) -0.0471(2) 0.0573(13) Uani 1 1 d . . . . .
F7 F -0.4357(3) -0.1673(4) 0.2216(3) 0.0920(18) Uani 1 1 d . . . . .
F8 F -0.3706(3) -0.2658(3) 0.2690(2) 0.0573(12) Uani 1 1 d . . . . .
F9 F -0.4038(3) -0.1313(4) 0.3411(3) 0.0849(17) Uani 1 1 d . . . . .
F41 F 0.5602(4) 1.0953(4) 0.0852(3) 0.0959(18) Uani 1 1 d . . . . .
F42 F 0.5642(4) 1.1798(4) 0.1997(3) 0.095(2) Uani 1 1 d . . . . .
F43 F 0.6534(4) 1.0702(4) 0.1707(3) 0.0821(16) Uani 1 1 d . . . . .
F44A F 0.4756(12) 0.8695(16) 0.6148(7) 0.095(7) Uani 0.53(2) 1 d . U P A 1
F45A F 0.3809(17) 0.7098(12) 0.5847(10) 0.080(5) Uani 0.53(2) 1 d . U P A 1
F46A F 0.3167(18) 0.8381(19) 0.6118(10) 0.097(7) Uani 0.53(2) 1 d . U P A 1
F44B F 0.4146(18) 0.9092(9) 0.6306(6) 0.073(6) Uani 0.47(2) 1 d . U P A 2
F45B F 0.4327(19) 0.752(2) 0.6040(11) 0.087(7) Uani 0.47(2) 1 d . U P A 2
F46B F 0.2830(12) 0.775(2) 0.5978(12) 0.087(6) Uani 0.47(2) 1 d . U P A 2
F47 F 0.5441(5) 0.4164(5) 0.0244(4) 0.117(3) Uani 1 1 d . . . . .
F48 F 0.4905(4) 0.2927(4) 0.0589(3) 0.0751(16) Uani 1 1 d . . . . .
F49 F 0.4113(5) 0.2933(6) -0.0457(3) 0.141(3) Uani 1 1 d . . . . .
O1 O -0.0415(3) 0.2421(3) 0.3224(2) 0.0226(10) Uani 1 1 d . . . . .
O2 O -0.0007(3) 0.1565(3) 0.2039(2) 0.0207(9) Uani 1 1 d . . . . .
O3 O 0.0370(3) 0.0989(3) 0.3161(2) 0.0222(9) Uani 1 1 d . . . . .
O41 O 0.2467(3) 0.7295(3) 0.1395(2) 0.0342(11) Uani 1 1 d . . . . .
O42 O 0.3118(3) 0.7553(3) 0.2712(2) 0.0330(11) Uani 1 1 d . . . . .
O43 O 0.1975(3) 0.5702(3) 0.1719(2) 0.0301(11) Uani 1 1 d . . . . .
C1 C 0.3229(5) 0.2900(5) 0.4309(3) 0.0258(15) Uani 1 1 d . . . . .
C2 C 0.3767(4) 0.3850(5) 0.4217(3) 0.0236(15) Uani 1 1 d . . . . .
H2 H 0.406999 0.450026 0.465252 0.028 Uiso 1 1 calc R U . . .
C3 C 0.3866(4) 0.3860(5) 0.3509(3) 0.0252(15) Uani 1 1 d . . . . .
H3 H 0.421776 0.451354 0.346739 0.030 Uiso 1 1 calc R U . . .
C4 C 0.3439(5) 0.2887(5) 0.2846(3) 0.0244(15) Uani 1 1 d . . . . .
C5 C 0.2950(4) 0.1936(5) 0.2934(3) 0.0279(16) Uani 1 1 d . . . . .
H5 H 0.268716 0.127694 0.250284 0.033 Uiso 1 1 calc R U . . .
C6 C 0.2837(4) 0.1934(5) 0.3653(3) 0.0248(15) Uani 1 1 d . . . . .
H6 H 0.249604 0.127703 0.369499 0.030 Uiso 1 1 calc R U . . .
C7 C 0.3130(5) 0.2952(5) 0.5086(3) 0.0289(16) Uani 1 1 d . . . . .
H7 H 0.298662 0.364913 0.534169 0.035 Uiso 1 1 calc R U . . .
C8 C 0.4174(5) 0.2988(6) 0.5554(3) 0.0374(18) Uani 1 1 d . . . . .
H8A H 0.431211 0.229316 0.534001 0.045 Uiso 1 1 calc R U . . .
H8B H 0.414595 0.312790 0.608135 0.045 Uiso 1 1 calc R U . . .
H8C H 0.473277 0.356769 0.553983 0.045 Uiso 1 1 calc R U . . .
C9 C 0.2240(5) 0.2040(6) 0.5073(4) 0.049(2) Uani 1 1 d . . . . .
H9A H 0.238723 0.134803 0.486436 0.059 Uiso 1 1 calc R U . . .
H9B H 0.158590 0.201897 0.475346 0.059 Uiso 1 1 calc R U . . .
H9C H 0.217486 0.216576 0.559142 0.059 Uiso 1 1 calc R U . . .
C10 C 0.3521(5) 0.2911(5) 0.2084(3) 0.0315(17) Uani 1 1 d . . . . .
H10A H 0.300423 0.227390 0.168203 0.038 Uiso 1 1 calc R U . . .
H10B H 0.422366 0.290720 0.203114 0.038 Uiso 1 1 calc R U . . .
H10C H 0.338727 0.356887 0.204232 0.038 Uiso 1 1 calc R U . . .
C11 C -0.0989(4) 0.3103(5) 0.3073(3) 0.0222(14) Uani 1 1 d . . . . .
C12 C -0.1074(5) 0.3898(5) 0.3701(3) 0.0280(16) Uani 1 1 d . . . . .
H12 H -0.067798 0.403116 0.419723 0.034 Uiso 1 1 calc R U . . .
C13 C -0.1743(5) 0.4492(5) 0.3597(4) 0.0308(16) Uani 1 1 d . . . . .
H13 H -0.180511 0.504455 0.402366 0.037 Uiso 1 1 calc R U . . .
C14 C -0.2322(5) 0.4290(5) 0.2876(3) 0.0247(15) Uani 1 1 d . . . . .
C15 C -0.2211(5) 0.3502(5) 0.2257(3) 0.0317(16) Uani 1 1 d . . . . .
H15 H -0.259768 0.337608 0.175991 0.038 Uiso 1 1 calc R U . . .
C16 C -0.1542(5) 0.2890(5) 0.2350(3) 0.0279(16) Uani 1 1 d . . . . .
H16 H -0.147214 0.234228 0.192463 0.033 Uiso 1 1 calc R U . . .
C17 C -0.3075(5) 0.4896(6) 0.2790(4) 0.0351(17) Uani 1 1 d . . . . .
C18 C 0.0529(4) 0.1200(5) 0.1483(3) 0.0218(14) Uani 1 1 d . . . . .
C19 C 0.0569(5) 0.1651(5) 0.0949(3) 0.0274(15) Uani 1 1 d . . . . .
H19 H 0.025351 0.220936 0.096083 0.033 Uiso 1 1 calc R U . . .
C20 C 0.1066(5) 0.1300(5) 0.0390(3) 0.0291(16) Uani 1 1 d . . . . .
H20 H 0.109048 0.161116 0.001487 0.035 Uiso 1 1 calc R U . . .
C21 C 0.1533(5) 0.0483(5) 0.0380(3) 0.0276(15) Uani 1 1 d . . . . .
C22 C 0.1457(4) 0.0001(5) 0.0904(3) 0.0249(15) Uani 1 1 d . . . . .
H22 H 0.175410 -0.057184 0.088413 0.030 Uiso 1 1 calc R U . . .
C23 C 0.0946(4) 0.0351(5) 0.1465(3) 0.0234(14) Uani 1 1 d . . . . .
H23 H 0.088358 0.001832 0.182520 0.028 Uiso 1 1 calc R U . . .
C24 C 0.2160(6) 0.0171(6) -0.0169(4) 0.0392(18) Uani 1 1 d . . . . .
C25 C -0.0627(5) 0.0307(5) 0.3059(3) 0.0253(15) Uani 1 1 d . . . . .
C26 C -0.1204(5) -0.0450(5) 0.2350(4) 0.0293(16) Uani 1 1 d . . . . .
H26 H -0.091915 -0.054619 0.192370 0.035 Uiso 1 1 calc R U . . .
C27 C -0.2205(5) -0.1066(5) 0.2270(4) 0.0326(16) Uani 1 1 d . . . . .
H27 H -0.261987 -0.156756 0.178266 0.039 Uiso 1 1 calc R U . . .
C28 C -0.2598(5) -0.0953(5) 0.2896(4) 0.0322(16) Uani 1 1 d . . . . .
C29 C -0.1989(5) -0.0223(5) 0.3612(4) 0.0375(18) Uani 1 1 d . . . . .
H29 H -0.224924 -0.016115 0.404686 0.045 Uiso 1 1 calc R U . . .
C30 C -0.1003(5) 0.0413(5) 0.3686(4) 0.0351(17) Uani 1 1 d . . . . .
H30 H -0.058822 0.092189 0.417195 0.042 Uiso 1 1 calc R U . . .
C31 C -0.3669(5) -0.1640(6) 0.2799(5) 0.0420(19) Uani 1 1 d . . . . .
C41 C -0.0888(5) 0.5723(5) 0.1693(3) 0.0296(16) Uani 1 1 d . . . . .
C42 C -0.1217(5) 0.6627(6) 0.2089(4) 0.0342(17) Uani 1 1 d . . . . .
H42 H -0.175769 0.680618 0.181843 0.041 Uiso 1 1 calc R U . . .
C43 C -0.0771(5) 0.7243(5) 0.2851(4) 0.0279(16) Uani 1 1 d . . . . .
H43 H -0.100865 0.783560 0.309587 0.034 Uiso 1 1 calc R U . . .
C44 C 0.0047(5) 0.6998(5) 0.3275(3) 0.0270(15) Uani 1 1 d . . . . .
C45 C 0.0330(5) 0.6074(5) 0.2904(3) 0.0269(15) Uani 1 1 d . . . . .
H45 H 0.083092 0.586082 0.318395 0.032 Uiso 1 1 calc R U . . .
C46 C -0.0121(5) 0.5459(5) 0.2119(4) 0.0287(16) Uani 1 1 d . . . . .
H46 H 0.010193 0.485461 0.187626 0.034 Uiso 1 1 calc R U . . .
C47 C -0.1358(6) 0.5097(7) 0.0848(4) 0.049(2) Uani 1 1 d . . . . .
H47A H -0.125961 0.566229 0.061979 0.059 Uiso 0.535(8) 1 calc R U P B 1
H47B H -0.187784 0.540847 0.065763 0.059 Uiso 0.465(8) 1 calc R U P B 2
H47C H -0.080483 0.513892 0.058214 0.059 Uiso 0.465(8) 1 calc R U P B 2
H47D H -0.169393 0.433789 0.075550 0.059 Uiso 0.465(8) 1 calc R U P B 2
C48A C -0.2462(10) 0.4663(11) 0.0681(7) 0.044(4) Uani 0.535(8) 1 d . . P B 1
H48A H -0.276527 0.439447 0.013021 0.066 Uiso 0.535(8) 1 calc R U P B 1
H48B H -0.275536 0.523018 0.093799 0.066 Uiso 0.535(8) 1 calc R U P B 1
H48C H -0.262592 0.406623 0.085972 0.066 Uiso 0.535(8) 1 calc R U P B 1
C49A C -0.0753(11) 0.4410(12) 0.0525(6) 0.062(5) Uani 0.535(8) 1 d . . P B 1
H49A H -0.081284 0.382452 0.071852 0.093 Uiso 0.535(8) 1 calc R U P B 1
H49B H -0.001824 0.483799 0.066674 0.093 Uiso 0.535(8) 1 calc R U P B 1
H49C H -0.101671 0.410116 -0.003087 0.093 Uiso 0.535(8) 1 calc R U P B 1
C49B C 0.0427(11) 0.8761(11) 0.4308(7) 0.033(4) Uani 0.465(8) 1 d . . P B 2
H49D H -0.028686 0.872172 0.435281 0.050 Uiso 0.465(8) 1 calc R U P B 2
H49E H 0.055193 0.904139 0.391218 0.050 Uiso 0.465(8) 1 calc R U P B 2
H49F H 0.092529 0.924554 0.479539 0.050 Uiso 0.465(8) 1 calc R U P B 2
C48B C 0.0428(13) 0.7028(12) 0.4549(7) 0.046(5) Uani 0.465(8) 1 d . . P B 2
H48D H 0.087447 0.743870 0.506740 0.068 Uiso 0.465(8) 1 calc R U P B 2
H48E H 0.062009 0.636748 0.432506 0.068 Uiso 0.465(8) 1 calc R U P B 2
H48F H -0.030453 0.683491 0.456301 0.068 Uiso 0.465(8) 1 calc R U P B 2
C50 C 0.0563(5) 0.7667(6) 0.4104(4) 0.0438(19) Uani 1 1 d . . . . .
H50A H 0.027503 0.827530 0.426959 0.053 Uiso 0.535(8) 1 calc R U P B 1
H50B H 0.043236 0.721782 0.440469 0.053 Uiso 0.535(8) 1 calc R U P B 1
H50C H 0.131717 0.794481 0.417687 0.053 Uiso 0.535(8) 1 calc R U P B 1
H50D H 0.132333 0.781146 0.412553 0.053 Uiso 0.465(8) 1 calc R U P B 2
C51 C 0.3213(5) 0.8217(5) 0.1444(4) 0.0298(16) Uani 1 1 d . . . . .
C52 C 0.3719(5) 0.8077(5) 0.0877(4) 0.0333(17) Uani 1 1 d . . . . .
H52 H 0.354824 0.738632 0.048198 0.040 Uiso 1 1 calc R U . . .
C53 C 0.4478(6) 0.8939(6) 0.0882(4) 0.0413(19) Uani 1 1 d . . . . .
H53 H 0.481915 0.884867 0.048392 0.050 Uiso 1 1 calc R U . . .
C54 C 0.4739(5) 0.9937(5) 0.1470(4) 0.0334(17) Uani 1 1 d . . . . .
C55 C 0.4206(5) 1.0073(5) 0.2028(4) 0.0340(17) Uani 1 1 d . . . . .
H55 H 0.436950 1.076342 0.242259 0.041 Uiso 1 1 calc R U . . .
C56 C 0.3440(5) 0.9214(5) 0.2017(4) 0.0315(16) Uani 1 1 d . . . . .
H56 H 0.307330 0.930912 0.240026 0.038 Uiso 1 1 calc R U . . .
C57 C 0.5632(6) 1.0848(6) 0.1530(5) 0.047(2) Uani 1 1 d . . . . .
C58 C 0.3230(5) 0.7654(5) 0.3472(4) 0.0293(16) Uani 1 1 d . . . . .
C59 C 0.3619(5) 0.8688(5) 0.4016(4) 0.0350(17) Uani 1 1 d . . . . .
H59 H 0.376505 0.930247 0.387821 0.042 Uiso 1 1 calc R U . . .
C60 C 0.3790(5) 0.8797(6) 0.4769(4) 0.0386(18) Uani 1 1 d . . . . .
H60 H 0.406668 0.949929 0.515693 0.046 Uiso 1 1 calc R U . . .
C61 C 0.3565(5) 0.7905(6) 0.4967(4) 0.0391(18) Uani 1 1 d . . . . .
C62 C 0.3156(5) 0.6876(5) 0.4406(4) 0.0350(17) Uani 1 1 d . . . . .
H62 H 0.298683 0.626047 0.453988 0.042 Uiso 1 1 calc R U . . .
C63 C 0.2996(5) 0.6752(5) 0.3653(4) 0.0320(17) Uani 1 1 d . . . . .
H63 H 0.272676 0.605096 0.326325 0.038 Uiso 1 1 calc R U . . .
C64 C 0.3778(6) 0.8032(7) 0.5783(5) 0.051(2) Uani 1 1 d . . . . .
C65 C 0.2665(5) 0.5218(5) 0.1371(3) 0.0279(15) Uani 1 1 d . . . . .
C66 C 0.3727(5) 0.5668(5) 0.1605(4) 0.0319(16) Uani 1 1 d . . . . .
H66 H 0.403913 0.634678 0.201433 0.038 Uiso 1 1 calc R U . . .
C67 C 0.4339(5) 0.5104(6) 0.1226(4) 0.0368(18) Uani 1 1 d . . . . .
H67 H 0.507714 0.540186 0.137788 0.044 Uiso 1 1 calc R U . . .
C68 C 0.3881(6) 0.4120(6) 0.0635(4) 0.0362(18) Uani 1 1 d . . . . .
C69 C 0.2816(6) 0.3684(5) 0.0412(4) 0.0376(18) Uani 1 1 d . . . . .
H69 H 0.250308 0.300657 0.000087 0.045 Uiso 1 1 calc R U . . .
C70 C 0.2195(5) 0.4226(5) 0.0783(4) 0.0350(17) Uani 1 1 d . . . . .
H70 H 0.145731 0.392149 0.063542 0.042 Uiso 1 1 calc R U . . .
C71 C 0.4551(9) 0.3521(8) 0.0250(5) 0.066(3) Uani 1 1 d . . . . .

loop_
_atom_site_aniso_label
_atom_site_aniso_U_11
_atom_site_aniso_U_22
_atom_site_aniso_U_33
_atom_site_aniso_U_23
_atom_site_aniso_U_13
_atom_site_aniso_U_12
Ru1 0.0174(3) 0.0127(3) 0.0256(3) 0.0050(2) 0.0027(2) 0.0014(2)
Ru41 0.0219(3) 0.0212(3) 0.0585(4) 0.0214(3) 0.0158(3) 0.0085(3)
Cl1 0.0267(9) 0.0210(9) 0.0290(9) 0.0015(7) 0.0047(7) 0.0049(7)
Cl2 0.0294(9) 0.0141(8) 0.0320(9) 0.0090(7) 0.0011(7) 0.0030(7)
Cl41 0.0629(14) 0.0626(14) 0.0927(15) 0.0634(12) 0.0480(12) 0.0413(12)
Cl42 0.0330(11) 0.0164(10) 0.1301(18) 0.0233(11) 0.0346(12) 0.0083(8)
P1 0.0171(9) 0.0134(9) 0.0263(9) 0.0072(7) 0.0036(7) 0.0027(7)
P41 0.0209(10) 0.0156(9) 0.0530(12) 0.0128(8) 0.0124(9) 0.0040(8)
F1 0.025(2) 0.047(3) 0.110(4) 0.035(3) 0.029(2) 0.017(2)
F2 0.049(3) 0.032(3) 0.074(3) 0.026(2) 0.024(2) 0.022(2)
F3 0.094(4) 0.112(4) 0.045(3) 0.023(3) 0.003(3) 0.084(4)
F4 0.026(2) 0.075(3) 0.041(2) 0.013(2) 0.006(2) 0.011(2)
F5 0.052(3) 0.110(4) 0.037(2) 0.036(3) 0.018(2) 0.035(3)
F6 0.059(3) 0.052(3) 0.050(3) -0.002(2) 0.030(2) 0.013(2)
F7 0.020(3) 0.115(5) 0.162(5) 0.111(4) -0.008(3) -0.002(3)
F8 0.035(3) 0.029(3) 0.105(3) 0.032(2) 0.009(2) 0.000(2)
F9 0.049(3) 0.057(3) 0.133(4) 0.016(3) 0.052(3) -0.010(3)
F41 0.095(4) 0.089(4) 0.114(4) 0.074(4) 0.032(4) -0.010(3)
F42 0.093(4) 0.023(3) 0.162(5) 0.012(3) 0.084(4) -0.002(3)
F43 0.034(3) 0.054(3) 0.167(5) 0.057(3) 0.028(3) 0.006(3)
F44A 0.066(8) 0.115(12) 0.056(7) 0.024(8) -0.009(6) -0.030(8)
F45A 0.114(14) 0.059(7) 0.050(9) 0.017(7) -0.015(8) 0.020(7)
F46A 0.100(14) 0.148(18) 0.064(10) 0.033(13) 0.033(11) 0.077(13)
F44B 0.104(14) 0.047(6) 0.047(6) 0.007(5) 0.017(8) 0.000(7)
F45B 0.121(16) 0.100(15) 0.038(9) 0.005(10) -0.003(10) 0.081(14)
F46B 0.051(7) 0.124(16) 0.054(9) 0.028(11) 0.007(6) -0.021(8)
F47 0.147(6) 0.112(5) 0.199(7) 0.108(5) 0.147(6) 0.095(5)
F48 0.118(4) 0.069(4) 0.090(3) 0.049(3) 0.065(3) 0.071(3)
F49 0.132(6) 0.214(8) 0.055(4) -0.021(4) 0.026(4) 0.115(6)
O1 0.020(2) 0.022(2) 0.029(2) 0.0130(19) 0.0050(19) 0.008(2)
O2 0.017(2) 0.015(2) 0.025(2) 0.0036(18) 0.0033(19) 0.0038(19)
O3 0.017(2) 0.012(2) 0.034(2) 0.0083(19) 0.0044(19) 0.0016(19)
O41 0.027(3) 0.021(3) 0.053(3) 0.012(2) 0.015(2) 0.002(2)
O42 0.021(3) 0.020(3) 0.051(3) 0.009(2) 0.006(2) 0.003(2)
O43 0.024(3) 0.012(2) 0.055(3) 0.011(2) 0.013(2) 0.005(2)
C1 0.019(4) 0.032(4) 0.030(4) 0.016(3) 0.006(3) 0.008(3)
C2 0.016(3) 0.019(4) 0.030(4) 0.004(3) 0.005(3) 0.004(3)
C3 0.014(3) 0.024(4) 0.035(4) 0.012(3) 0.006(3) 0.001(3)
C4 0.018(4) 0.022(4) 0.024(4) -0.002(3) 0.005(3) 0.005(3)
C5 0.013(3) 0.030(4) 0.034(4) 0.009(3) -0.003(3) 0.006(3)
C6 0.018(4) 0.016(4) 0.042(4) 0.016(3) -0.002(3) 0.008(3)
C7 0.028(4) 0.035(4) 0.027(4) 0.012(3) 0.008(3) 0.015(3)
C8 0.033(4) 0.042(5) 0.038(4) 0.018(3) 0.006(3) 0.010(4)
C9 0.031(5) 0.062(6) 0.050(5) 0.028(4) 0.006(4) -0.003(4)
C10 0.032(4) 0.039(4) 0.021(4) 0.009(3) 0.008(3) 0.009(3)
C11 0.013(3) 0.023(4) 0.030(4) 0.011(3) 0.006(3) 0.002(3)
C12 0.028(4) 0.031(4) 0.023(4) 0.008(3) 0.001(3) 0.015(3)
C13 0.026(4) 0.027(4) 0.034(4) 0.003(3) 0.007(3) 0.010(3)
C14 0.020(4) 0.021(4) 0.037(4) 0.013(3) 0.008(3) 0.010(3)
C15 0.029(4) 0.034(4) 0.023(4) 0.004(3) 0.000(3) 0.006(3)
C16 0.024(4) 0.025(4) 0.027(4) 0.001(3) 0.000(3) 0.011(3)
C17 0.027(4) 0.041(5) 0.040(4) 0.012(4) 0.012(4) 0.017(4)
C18 0.014(3) 0.016(3) 0.029(4) 0.008(3) -0.004(3) -0.002(3)
C19 0.028(4) 0.023(4) 0.028(4) 0.013(3) -0.004(3) 0.005(3)
C20 0.026(4) 0.031(4) 0.024(4) 0.012(3) -0.002(3) 0.000(3)
C21 0.023(4) 0.030(4) 0.025(4) 0.008(3) 0.004(3) 0.004(3)
C22 0.015(3) 0.024(4) 0.027(4) 0.004(3) 0.002(3) 0.002(3)
C23 0.018(4) 0.019(4) 0.029(4) 0.010(3) 0.001(3) -0.003(3)
C24 0.031(5) 0.050(5) 0.031(4) 0.006(4) 0.007(4) 0.015(4)
C25 0.018(4) 0.019(4) 0.037(4) 0.015(3) 0.002(3) 0.000(3)
C26 0.026(4) 0.023(4) 0.037(4) 0.012(3) 0.003(3) 0.005(3)
C27 0.020(4) 0.026(4) 0.045(4) 0.017(3) -0.007(3) 0.001(3)
C28 0.023(4) 0.023(4) 0.060(5) 0.029(4) 0.006(4) 0.006(3)
C29 0.033(4) 0.030(4) 0.052(5) 0.022(4) 0.016(4) 0.000(4)
C30 0.034(4) 0.024(4) 0.048(4) 0.016(3) 0.010(4) 0.007(3)
C31 0.020(4) 0.034(5) 0.076(6) 0.033(4) 0.002(4) 0.005(4)
C41 0.021(4) 0.030(4) 0.030(4) 0.014(3) 0.000(3) -0.005(3)
C42 0.016(4) 0.049(5) 0.049(5) 0.032(4) 0.009(3) 0.013(4)
C43 0.016(4) 0.025(4) 0.043(4) 0.011(3) 0.013(3) 0.004(3)
C44 0.017(4) 0.019(4) 0.038(4) 0.007(3) -0.001(3) 0.003(3)
C45 0.017(4) 0.018(4) 0.039(4) 0.008(3) -0.002(3) 0.002(3)
C46 0.023(4) 0.022(4) 0.046(4) 0.019(3) 0.015(3) 0.004(3)
C47 0.040(5) 0.067(6) 0.040(5) 0.020(4) 0.009(4) 0.018(4)
C48A 0.047(10) 0.038(9) 0.034(8) 0.005(6) 0.010(7) 0.002(7)
C49A 0.058(10) 0.082(12) 0.017(7) -0.019(7) -0.010(7) 0.034(9)
C49B 0.039(10) 0.035(10) 0.019(8) 0.005(7) 0.013(7) 0.000(8)
C48B 0.071(13) 0.042(11) 0.025(8) 0.019(8) 0.002(8) 0.016(9)
C50 0.032(5) 0.032(5) 0.053(5) 0.009(4) -0.004(4) 0.007(4)
C51 0.019(4) 0.022(4) 0.049(4) 0.017(3) 0.004(3) 0.004(3)
C52 0.036(4) 0.026(4) 0.038(4) 0.015(3) 0.008(4) 0.008(3)
C53 0.047(5) 0.037(5) 0.051(5) 0.028(4) 0.021(4) 0.011(4)
C54 0.036(4) 0.020(4) 0.051(4) 0.020(3) 0.016(4) 0.007(3)
C55 0.029(4) 0.024(4) 0.048(4) 0.011(3) 0.008(4) 0.010(3)
C56 0.026(4) 0.022(4) 0.055(5) 0.019(3) 0.017(3) 0.010(3)
C57 0.041(5) 0.033(5) 0.076(6) 0.030(4) 0.027(5) 0.005(4)
C58 0.019(4) 0.022(4) 0.042(4) 0.009(3) 0.008(3) 0.001(3)
C59 0.029(4) 0.016(4) 0.059(5) 0.012(3) 0.019(4) 0.003(3)
C60 0.027(4) 0.024(4) 0.057(5) 0.009(4) 0.011(4) 0.002(3)
C61 0.019(4) 0.043(5) 0.048(5) 0.016(4) 0.002(3) 0.002(4)
C62 0.019(4) 0.025(4) 0.059(5) 0.017(4) 0.004(4) 0.005(3)
C63 0.022(4) 0.014(4) 0.048(5) 0.004(3) 0.004(3) -0.002(3)
C64 0.036(4) 0.043(4) 0.062(6) 0.012(4) 0.003(4) 0.009(3)
C65 0.027(4) 0.020(4) 0.041(4) 0.015(3) 0.011(3) 0.008(3)
C66 0.027(4) 0.024(4) 0.039(4) 0.005(3) 0.007(3) 0.010(3)
C67 0.028(4) 0.045(5) 0.049(5) 0.023(4) 0.019(4) 0.018(4)
C68 0.052(5) 0.039(5) 0.040(4) 0.026(4) 0.025(4) 0.030(4)
C69 0.051(5) 0.025(4) 0.036(4) 0.011(3) 0.012(4) 0.009(4)
C70 0.036(4) 0.019(4) 0.047(4) 0.012(3) 0.011(4) 0.005(3)
C71 0.118(9) 0.059(6) 0.065(6) 0.038(5) 0.064(6) 0.059(7)

loop_
_atom_type_symbol
_atom_type_description
_atom_type_scat_dispersion_real
_atom_type_scat_dispersion_imag
_atom_type_scat_source
C C 0.0033 0.0016
;
International Tables for Crystallography
(Vol. C, Tables 4.2.6.8 and 6.1.1.4)
;
H H 0.0000 0.0000
;
International Tables for Crystallography
(Vol. C, Table 6.1.1.4)
;
O O 0.0106 0.0060
;
International Tables for Crystallography
(Vol. C, Tables 4.2.6.8 and 6.1.1.4)
;
F F 0.0171 0.0103
;
International Tables for Crystallography
(Vol. C, Tables 4.2.6.8 and 6.1.1.4)
;
P P 0.1023 0.0942
;
International Tables for Crystallography
(Vol. C, Tables 4.2.6.8 and 6.1.1.4)
;
Cl Cl 0.1484 0.1585
;
International Tables for Crystallography
(Vol. C, Tables 4.2.6.8 and 6.1.1.4)
;
Ru Ru -1.2594 0.8363
;
International Tables for Crystallography
(Vol. C, Tables 4.2.6.8 and 6.1.1.4)
;

loop_
_geom_angle_atom_site_label_1
_geom_angle_atom_site_label_2
_geom_angle_atom_site_label_3
_geom_angle
C6 Ru1 C5 37.7(2)
C6 Ru1 C1 37.6(2)
C5 Ru1 C1 67.9(2)
C6 Ru1 C4 67.7(2)
C5 Ru1 C4 36.8(2)
C1 Ru1 C4 80.7(2)
C6 Ru1 C2 66.4(2)
C5 Ru1 C2 78.0(2)
C1 Ru1 C2 37.4(2)
C4 Ru1 C2 66.5(2)
C6 Ru1 C3 78.9(2)
C5 Ru1 C3 66.2(2)
C1 Ru1 C3 67.3(2)
C4 Ru1 C3 37.2(2)
C2 Ru1 C3 36.3(2)
C6 Ru1 P1 94.83(17)
C5 Ru1 P1 97.22(17)
C1 Ru1 P1 118.33(17)
C4 Ru1 P1 122.80(16)
C2 Ru1 P1 155.35(16)
C3 Ru1 P1 159.96(15)
C6 Ru1 Cl2 152.49(16)
C5 Ru1 Cl2 115.21(17)
C1 Ru1 Cl2 159.12(17)
C4 Ru1 Cl2 90.82(17)
C2 Ru1 Cl2 121.79(16)
C3 Ru1 Cl2 94.47(16)
P1 Ru1 Cl2 82.31(6)
C6 Ru1 Cl1 119.63(16)
C5 Ru1 Cl1 156.93(17)
C1 Ru1 Cl1 89.79(15)
C4 Ru1 Cl1 148.71(16)
C2 Ru1 Cl1 87.96(14)
C3 Ru1 Cl1 111.74(15)
P1 Ru1 Cl1 87.97(6)
Cl2 Ru1 Cl1 87.71(5)
C46 Ru41 C41 37.0(2)
C46 Ru41 C45 37.4(2)
C41 Ru41 C45 67.3(2)
C46 Ru41 C44 67.6(2)
C41 Ru41 C44 80.6(2)
C45 Ru41 C44 37.0(2)
C46 Ru41 C42 66.3(2)
C41 Ru41 C42 37.7(2)
C45 Ru41 C42 77.8(2)
C44 Ru41 C42 66.6(2)
C46 Ru41 C43 78.4(2)
C41 Ru41 C43 67.0(2)
C45 Ru41 C43 66.1(2)
C44 Ru41 C43 37.4(2)
C42 Ru41 C43 35.9(2)
C46 Ru41 P41 94.26(16)
C41 Ru41 P41 117.71(17)
C45 Ru41 P41 96.36(16)
C44 Ru41 P41 121.91(17)
C42 Ru41 P41 155.17(18)
C43 Ru41 P41 159.34(18)
C46 Ru41 Cl42 154.20(18)
C41 Ru41 Cl42 155.97(17)
C45 Ru41 Cl42 116.84(16)
C44 Ru41 Cl42 90.37(17)
C42 Ru41 Cl42 118.33(18)
C43 Ru41 Cl42 92.34(17)
P41 Ru41 Cl42 85.98(6)
C46 Ru41 Cl41 118.17(18)
C41 Ru41 Cl41 89.17(17)
C45 Ru41 Cl41 155.33(16)
C44 Ru41 Cl41 149.81(16)
C42 Ru41 Cl41 88.06(17)
C43 Ru41 Cl41 112.52(17)
P41 Ru41 Cl41 88.00(7)
Cl42 Ru41 Cl41 87.63(8)
O1 P1 O3 98.1(2)
O1 P1 O2 99.0(2)
O3 P1 O2 104.9(2)
O1 P1 Ru1 120.24(16)
O3 P1 Ru1 111.94(16)
O2 P1 Ru1 119.53(15)
O41 P41 O43 99.7(2)
O41 P41 O42 97.9(2)
O43 P41 O42 105.8(2)
O41 P41 Ru41 121.15(18)
O43 P41 Ru41 109.38(16)
O42 P41 Ru41 120.15(16)
C11 O1 P1 134.4(4)
C18 O2 P1 123.9(3)
C25 O3 P1 121.4(4)
C51 O41 P41 131.3(4)
C58 O42 P41 126.1(4)
C65 O43 P41 127.7(4)
C6 C1 C2 117.2(5)
C6 C1 C7 123.2(6)
C2 C1 C7 119.6(5)
C6 C1 Ru1 70.4(3)
C2 C1 Ru1 72.3(3)
C7 C1 Ru1 129.5(4)
C3 C2 C1 122.4(5)
C3 C2 Ru1 72.4(3)
C1 C2 Ru1 70.3(3)
C3 C2 H2 118.8
C1 C2 H2 118.8
Ru1 C2 H2 131.5
C2 C3 C4 120.0(6)
C2 C3 Ru1 71.3(3)
C4 C3 Ru1 70.6(3)
C2 C3 H3 120.0
C4 C3 H3 120.0
Ru1 C3 H3 130.7
C5 C4 C3 118.2(5)
C5 C4 C10 122.1(5)
C3 C4 C10 119.7(6)
C5 C4 Ru1 70.4(3)
C3 C4 Ru1 72.1(3)
C10 C4 Ru1 128.5(4)
C4 C5 C6 121.5(6)
C4 C5 Ru1 72.7(3)
C6 C5 Ru1 70.7(3)
C4 C5 H5 119.2
C6 C5 H5 119.2
Ru1 C5 H5 130.0
C1 C6 C5 120.6(6)
C1 C6 Ru1 72.0(3)
C5 C6 Ru1 71.6(3)
C1 C6 H6 119.7
C5 C6 H6 119.7
Ru1 C6 H6 129.1
C1 C7 C9 113.9(5)
C1 C7 C8 109.1(5)
C9 C7 C8 111.3(6)
C1 C7 H7 107.4
C9 C7 H7 107.4
C8 C7 H7 107.4
C7 C8 H8A 109.5
C7 C8 H8B 109.5
H8A C8 H8B 109.5
C7 C8 H8C 109.5
H8A C8 H8C 109.5
H8B C8 H8C 109.5
C7 C9 H9A 109.5
C7 C9 H9B 109.5
H9A C9 H9B 109.5
C7 C9 H9C 109.5
H9A C9 H9C 109.5
H9B C9 H9C 109.5
C4 C10 H10A 109.5
C4 C10 H10B 109.5
H10A C10 H10B 109.5
C4 C10 H10C 109.5
H10A C10 H10C 109.5
H10B C10 H10C 109.5
C16 C11 C12 122.2(6)
C16 C11 O1 121.1(5)
C12 C11 O1 116.1(5)
C13 C12 C11 118.9(6)
C13 C12 H12 120.5
C11 C12 H12 120.5
C12 C13 C14 120.3(6)
C12 C13 H13 119.8
C14 C13 H13 119.8
C13 C14 C15 119.6(6)
C13 C14 C17 118.9(5)
C15 C14 C17 121.5(6)
C14 C15 C16 121.0(6)
C14 C15 H15 119.5
C16 C15 H15 119.5
C11 C16 C15 117.9(5)
C11 C16 H16 121.0
C15 C16 H16 121.0
F3 C17 F2 105.6(6)
F3 C17 F1 106.9(6)
F2 C17 F1 103.4(5)
F3 C17 C14 114.2(5)
F2 C17 C14 113.3(6)
F1 C17 C14 112.6(6)
C19 C18 C23 121.5(5)
C19 C18 O2 118.6(5)
C23 C18 O2 119.8(5)
C18 C19 C20 120.2(6)
C18 C19 H19 119.9
C20 C19 H19 119.9
C19 C20 C21 119.5(6)
C19 C20 H20 120.3
C21 C20 H20 120.3
C22 C21 C20 120.1(5)
C22 C21 C24 119.6(6)
C20 C21 C24 120.2(6)
C21 C22 C23 120.2(6)
C21 C22 H22 119.9
C23 C22 H22 119.9
C18 C23 C22 118.4(6)
C18 C23 H23 120.8
C22 C23 H23 120.8
F5 C24 F4 107.2(6)
F5 C24 F6 105.7(5)
F4 C24 F6 104.3(5)
F5 C24 C21 114.1(6)
F4 C24 C21 112.0(5)
F6 C24 C21 112.7(6)
C30 C25 C26 121.2(6)
C30 C25 O3 117.7(5)
C26 C25 O3 121.1(5)
C25 C26 C27 119.0(6)
C25 C26 H26 120.5
C27 C26 H26 120.5
C28 C27 C26 120.2(6)
C28 C27 H27 119.9
C26 C27 H27 119.9
C27 C28 C29 119.9(6)
C27 C28 C31 119.2(7)
C29 C28 C31 120.8(6)
C30 C29 C28 119.7(6)
C30 C29 H29 120.1
C28 C29 H29 120.1
C25 C30 C29 119.8(6)
C25 C30 H30 120.1
C29 C30 H30 120.1
F7 C31 F8 106.4(6)
F7 C31 F9 106.9(6)
F8 C31 F9 104.3(6)
F7 C31 C28 112.7(6)
F8 C31 C28 112.5(6)
F9 C31 C28 113.3(6)
C46 C41 C42 117.3(6)
C46 C41 C47 122.2(6)
C42 C41 C47 120.5(6)
C46 C41 Ru41 70.8(4)
C42 C41 Ru41 71.9(4)
C47 C41 Ru41 127.6(5)
C43 C42 C41 121.9(6)
C43 C42 Ru41 72.6(4)
C41 C42 Ru41 70.4(3)
C43 C42 H42 119.0
C41 C42 H42 119.0
Ru41 C42 H42 130.7
C42 C43 C44 120.5(6)
C42 C43 Ru41 71.5(3)
C44 C43 Ru41 70.2(3)
C42 C43 H43 119.8
C44 C43 H43 119.8
Ru41 C43 H43 131.3
C45 C44 C43 118.0(5)
C45 C44 C50 120.2(6)
C43 C44 C50 121.7(5)
C45 C44 Ru41 71.5(3)
C43 C44 Ru41 72.3(3)
C50 C44 Ru41 129.5(5)
C44 C45 C46 120.8(6)
C44 C45 Ru41 71.5(4)
C46 C45 Ru41 70.4(4)
C44 C45 H45 119.6
C46 C45 H45 119.6
Ru41 C45 H45 131.4
C41 C46 C45 121.4(6)
C41 C46 Ru41 72.2(4)
C45 C46 Ru41 72.2(4)
C41 C46 H46 119.3
C45 C46 H46 119.3
Ru41 C46 H46 128.6
C48A C47 C49A 119.5(10)
C48A C47 C41 110.9(7)
C49A C47 C41 111.7(7)
C48A C47 H47A 104.4
C49A C47 H47A 104.4
C41 C47 H47A 104.4
C41 C47 H47B 109.5
C41 C47 H47C 109.5
H47B C47 H47C 109.5
C41 C47 H47D 109.5
H47B C47 H47D 109.5
H47C C47 H47D 109.5
C47 C48A H48A 109.5
C47 C48A H48B 109.5
H48A C48A H48B 109.5
C47 C48A H48C 109.5
H48A C48A H48C 109.5
H48B C48A H48C 109.5
C47 C49A H49A 109.5
C47 C49A H49B 109.5
H49A C49A H49B 109.5
C47 C49A H49C 109.5
H49A C49A H49C 109.5
H49B C49A H49C 109.5
C50 C49B H49D 109.5
C50 C49B H49E 109.5
H49D C49B H49E 109.5
C50 C49B H49F 109.5
H49D C49B H49F 109.5
H49E C49B H49F 109.5
C50 C48B H48D 109.5
C50 C48B H48E 109.5
H48D C48B H48E 109.5
C50 C48B H48F 109.5
H48D C48B H48F 109.5
H48E C48B H48F 109.5
C48B C50 C49B 124.1(9)
C48B C50 C44 110.8(8)
C49B C50 C44 110.8(7)
C44 C50 H50A 109.5
C44 C50 H50B 109.5
H50A C50 H50B 109.5
C44 C50 H50C 109.5
H50A C50 H50C 109.5
H50B C50 H50C 109.5
C48B C50 H50D 102.8
C49B C50 H50D 102.8
C44 C50 H50D 102.8
C52 C51 C56 120.9(6)
C52 C51 O41 115.8(6)
C56 C51 O41 123.3(6)
C51 C52 C53 120.0(6)
C51 C52 H52 120.0
C53 C52 H52 120.0
C52 C53 C54 119.6(6)
C52 C53 H53 120.2
C54 C53 H53 120.2
C55 C54 C53 119.7(6)
C55 C54 C57 119.7(6)
C53 C54 C57 120.5(6)
C56 C55 C54 120.4(6)
C56 C55 H55 119.8
C54 C55 H55 119.8
C51 C56 C55 119.2(6)
C51 C56 H56 120.4
C55 C56 H56 120.4
F43 C57 F42 109.2(7)
F43 C57 F41 102.8(6)
F42 C57 F41 105.1(7)
F43 C57 C54 113.6(6)
F42 C57 C54 113.7(6)
F41 C57 C54 111.5(7)
C63 C58 C59 122.6(6)
C63 C58 O42 120.6(6)
C59 C58 O42 116.8(6)
C58 C59 C60 117.5(6)
C58 C59 H59 121.3
C60 C59 H59 121.3
C61 C60 C59 121.1(6)
C61 C60 H60 119.4
C59 C60 H60 119.4
C60 C61 C62 120.0(7)
C60 C61 C64 120.6(7)
C62 C61 C64 119.4(7)
C63 C62 C61 119.6(7)
C63 C62 H62 120.2
C61 C62 H62 120.2
C58 C63 C62 119.2(6)
C58 C63 H63 120.4
C62 C63 H63 120.4
F46A C64 F45A 109.5(15)
F46A C64 F44A 109.0(12)
F45A C64 F44A 103.7(11)
F45B C64 F44B 105.8(11)
F45B C64 F46B 104.2(16)
F44B C64 F46B 96.6(10)
F46A C64 C61 115.0(11)
F45B C64 C61 121.4(10)
F45A C64 C61 110.3(10)
F44A C64 C61 108.7(8)
F44B C64 C61 115.4(8)
F46B C64 C61 110.1(11)
C66 C65 C70 121.8(6)
C66 C65 O43 123.2(5)
C70 C65 O43 114.9(6)
C65 C66 C67 118.3(6)
C65 C66 H66 120.8
C67 C66 H66 120.8
C68 C67 C66 120.5(6)
C68 C67 H67 119.7
C66 C67 H67 119.7
C69 C68 C67 120.2(6)
C69 C68 C71 120.2(7)
C67 C68 C71 119.6(7)
C68 C69 C70 120.3(6)
C68 C69 H69 119.9
C70 C69 H69 119.9
C65 C70 C69 118.9(6)
C65 C70 H70 120.6
C69 C70 H70 120.6
F49 C71 F48 109.1(7)
F49 C71 F47 104.2(7)
F48 C71 F47 101.0(8)
F49 C71 C68 113.5(8)
F48 C71 C68 114.3(6)
F47 C71 C68 113.6(7)

loop_
_geom_bond_atom_site_label_1
_geom_bond_atom_site_label_2
_geom_bond_distance
Ru1 C6 2.187(6)
Ru1 C5 2.199(6)
Ru1 C1 2.208(6)
Ru1 C4 2.229(5)
Ru1 C2 2.234(6)
Ru1 C3 2.249(6)
Ru1 P1 2.2640(18)
Ru1 Cl2 2.3951(16)
Ru1 Cl1 2.3982(15)
Ru41 C46 2.192(6)
Ru41 C41 2.210(6)
Ru41 C45 2.216(6)
Ru41 C44 2.216(6)
Ru41 C42 2.230(6)
Ru41 C43 2.244(6)
Ru41 P41 2.2648(17)
Ru41 Cl42 2.400(2)
Ru41 Cl41 2.4032(19)
P1 O1 1.586(4)
P1 O3 1.600(4)
P1 O2 1.601(4)
P41 O41 1.589(4)
P41 O43 1.603(4)
P41 O42 1.619(5)
F1 C17 1.354(7)
F2 C17 1.347(7)
F3 C17 1.321(7)
F4 C24 1.347(7)
F5 C24 1.322(8)
F6 C24 1.361(8)
F7 C31 1.313(8)
F8 C31 1.327(7)
F9 C31 1.343(8)
F41 C57 1.353(8)
F42 C57 1.314(8)
F43 C57 1.293(8)
F44A C64 1.351(13)
F45A C64 1.330(17)
F46A C64 1.222(16)
F44B C64 1.390(13)
F45B C64 1.277(19)
F46B C64 1.409(18)
F47 C71 1.334(11)
F48 C71 1.313(9)
F49 C71 1.286(10)
O1 C11 1.407(7)
O2 C18 1.417(6)
O3 C25 1.408(7)
O41 C51 1.397(7)
O42 C58 1.400(7)
O43 C65 1.402(7)
C1 C6 1.416(8)
C1 C2 1.423(8)
C1 C7 1.505(8)
C2 C3 1.396(8)
C2 H2 0.9500
C3 C4 1.429(8)
C3 H3 0.9500
C4 C5 1.400(8)
C4 C10 1.500(8)
C5 C6 1.418(8)
C5 H5 0.9500
C6 H6 0.9500
C7 C9 1.524(9)
C7 C8 1.526(8)
C7 H7 1.0000
C8 H8A 0.9800
C8 H8B 0.9800
C8 H8C 0.9800
C9 H9A 0.9800
C9 H9B 0.9800
C9 H9C 0.9800
C10 H10A 0.9800
C10 H10B 0.9800
C10 H10C 0.9800
C11 C16 1.368(8)
C11 C12 1.383(8)
C12 C13 1.377(8)
C12 H12 0.9500
C13 C14 1.380(8)
C13 H13 0.9500
C14 C15 1.381(8)
C14 C17 1.472(8)
C15 C16 1.391(8)
C15 H15 0.9500
C16 H16 0.9500
C18 C19 1.361(8)
C18 C23 1.392(8)
C19 C20 1.379(8)
C19 H19 0.9500
C20 C21 1.398(8)
C20 H20 0.9500
C21 C22 1.378(8)
C21 C24 1.483(8)
C22 C23 1.395(7)
C22 H22 0.9500
C23 H23 0.9500
C25 C30 1.367(8)
C25 C26 1.383(8)
C26 C27 1.387(8)
C26 H26 0.9500
C27 C28 1.378(8)
C27 H27 0.9500
C28 C29 1.392(9)
C28 C31 1.491(9)
C29 C30 1.383(9)
C29 H29 0.9500
C30 H30 0.9500
C41 C46 1.398(8)
C41 C42 1.435(8)
C41 C47 1.514(9)
C42 C43 1.378(8)
C42 H42 0.9500
C43 C44 1.432(8)
C43 H43 0.9500
C44 C45 1.406(8)
C44 C50 1.505(8)
C45 C46 1.415(8)
C45 H45 0.9500
C46 H46 0.9500
C47 C48A 1.425(13)
C47 C49A 1.443(13)
C47 H47A 1.0000
C47 H47B 0.9800
C47 H47C 0.9800
C47 H47D 0.9800
C48A H48A 0.9800
C48A H48B 0.9800
C48A H48C 0.9800
C49A H49A 0.9800
C49A H49B 0.9800
C49A H49C 0.9800
C49B C50 1.480(14)
C49B H49D 0.9800
C49B H49E 0.9800
C49B H49F 0.9800
C48B C50 1.413(14)
C48B H48D 0.9800
C48B H48E 0.9800
C48B H48F 0.9800
C50 H50A 0.9800
C50 H50B 0.9800
C50 H50C 0.9800
C50 H50D 1.0000
C51 C52 1.371(8)
C51 C56 1.377(8)
C52 C53 1.382(9)
C52 H52 0.9500
C53 C54 1.385(9)
C53 H53 0.9500
C54 C55 1.383(8)
C54 C57 1.492(9)
C55 C56 1.378(8)
C55 H55 0.9500
C56 H56 0.9500
C58 C63 1.373(8)
C58 C59 1.378(8)
C59 C60 1.380(9)
C59 H59 0.9500
C60 C61 1.379(9)
C60 H60 0.9500
C61 C62 1.386(9)
C61 C64 1.493(10)
C62 C63 1.375(8)
C62 H62 0.9500
C63 H63 0.9500
C65 C66 1.369(8)
C65 C70 1.380(8)
C66 C67 1.394(8)
C66 H66 0.9500
C67 C68 1.375(9)
C67 H67 0.9500
C68 C69 1.371(9)
C68 C71 1.489(9)
C69 C70 1.383(8)
C69 H69 0.9500
C70 H70 0.9500

loop_
_geom_torsion_atom_site_label_1
_geom_torsion_atom_site_label_2
_geom_torsion_atom_site_label_3
_geom_torsion_atom_site_label_4
_geom_torsion
O3 P1 O1 C11 -160.6(5)
O2 P1 O1 C11 -54.1(5)
Ru1 P1 O1 C11 78.0(5)
O1 P1 O2 C18 173.2(4)
O3 P1 O2 C18 -85.9(4)
Ru1 P1 O2 C18 40.6(5)
O1 P1 O3 C25 39.5(4)
O2 P1 O3 C25 -62.1(4)
Ru1 P1 O3 C25 166.8(4)
O43 P41 O41 C51 -139.5(5)
O42 P41 O41 C51 -31.9(5)
Ru41 P41 O41 C51 100.7(5)
O41 P41 O42 C58 172.8(4)
O43 P41 O42 C58 -84.7(5)
Ru41 P41 O42 C58 39.6(5)
O41 P41 O43 C65 38.1(5)
O42 P41 O43 C65 -63.1(5)
Ru41 P41 O43 C65 166.2(4)
C6 C1 C2 C3 3.4(8)
C7 C1 C2 C3 -178.6(5)
Ru1 C1 C2 C3 -52.7(5)
C6 C1 C2 Ru1 56.0(5)
C7 C1 C2 Ru1 -126.0(5)
C1 C2 C3 C4 -1.4(8)
Ru1 C2 C3 C4 -53.2(5)
C1 C2 C3 Ru1 51.8(5)
C2 C3 C4 C5 -1.6(8)
Ru1 C3 C4 C5 -55.1(5)
C2 C3 C4 C10 178.2(5)
Ru1 C3 C4 C10 124.7(5)
C2 C3 C4 Ru1 53.5(5)
C3 C4 C5 C6 2.6(8)
C10 C4 C5 C6 -177.2(5)
Ru1 C4 C5 C6 -53.3(5)
C3 C4 C5 Ru1 55.9(5)
C10 C4 C5 Ru1 -123.9(5)
C2 C1 C6 C5 -2.3(8)
C7 C1 C6 C5 179.7(5)
Ru1 C1 C6 C5 54.7(5)
C2 C1 C6 Ru1 -57.0(5)
C7 C1 C6 Ru1 125.1(5)
C4 C5 C6 C1 -0.6(8)
Ru1 C5 C6 C1 -54.9(5)
C4 C5 C6 Ru1 54.3(5)
C6 C1 C7 C9 -22.9(8)
C2 C1 C7 C9 159.2(6)
Ru1 C1 C7 C9 68.3(7)
C6 C1 C7 C8 102.1(7)
C2 C1 C7 C8 -75.8(7)
Ru1 C1 C7 C8 -166.7(5)
P1 O1 C11 C16 58.6(8)
P1 O1 C11 C12 -129.9(5)
C16 C11 C12 C13 0.3(10)
O1 C11 C12 C13 -171.0(5)
C11 C12 C13 C14 0.5(10)
C12 C13 C14 C15 -1.4(10)
C12 C13 C14 C17 176.4(6)
C13 C14 C15 C16 1.6(10)
C17 C14 C15 C16 -176.2(6)
C12 C11 C16 C15 -0.2(9)
O1 C11 C16 C15 170.8(5)
C14 C15 C16 C11 -0.8(10)
C13 C14 C17 F3 165.0(6)
C15 C14 C17 F3 -17.3(9)
C13 C14 C17 F2 44.0(8)
C15 C14 C17 F2 -138.2(6)
C13 C14 C17 F1 -72.8(8)
C15 C14 C17 F1 104.9(7)
P1 O2 C18 C19 -124.1(5)
P1 O2 C18 C23 59.9(7)
C23 C18 C19 C20 -2.6(9)
O2 C18 C19 C20 -178.6(5)
C18 C19 C20 C21 -0.4(9)
C19 C20 C21 C22 2.8(9)
C19 C20 C21 C24 -173.9(6)
C20 C21 C22 C23 -2.3(9)
C24 C21 C22 C23 174.5(6)
C19 C18 C23 C22 3.2(9)
O2 C18 C23 C22 179.1(5)
C21 C22 C23 C18 -0.7(8)
C22 C21 C24 F5 164.0(6)
C20 C21 C24 F5 -19.2(9)
C22 C21 C24 F4 -74.0(8)
C20 C21 C24 F4 102.8(7)
C22 C21 C24 F6 43.3(8)
C20 C21 C24 F6 -139.9(6)
P1 O3 C25 C30 -101.8(6)
P1 O3 C25 C26 78.6(6)
C30 C25 C26 C27 3.7(9)
O3 C25 C26 C27 -176.7(5)
C25 C26 C27 C28 -2.6(9)
C26 C27 C28 C29 -0.3(9)
C26 C27 C28 C31 -178.9(6)
C27 C28 C29 C30 2.2(10)
C31 C28 C29 C30 -179.3(6)
C26 C25 C30 C29 -1.9(10)
O3 C25 C30 C29 178.5(6)
C28 C29 C30 C25 -1.1(10)
C27 C28 C31 F7 -46.2(9)
C29 C28 C31 F7 135.2(7)
C27 C28 C31 F8 74.1(8)
C29 C28 C31 F8 -104.4(8)
C27 C28 C31 F9 -167.8(6)
C29 C28 C31 F9 13.7(9)
C46 C41 C42 C43 2.6(9)
C47 C41 C42 C43 -177.0(6)
Ru41 C41 C42 C43 -53.5(5)
C46 C41 C42 Ru41 56.1(5)
C47 C41 C42 Ru41 -123.5(6)
C41 C42 C43 C44 0.2(9)
Ru41 C42 C43 C44 -52.4(5)
C41 C42 C43 Ru41 52.5(5)
C42 C43 C44 C45 -4.0(9)
Ru41 C43 C44 C45 -56.9(5)
C42 C43 C44 C50 178.9(6)
Ru41 C43 C44 C50 126.0(6)
C42 C43 C44 Ru41 52.9(5)
C43 C44 C45 C46 5.1(9)
C50 C44 C45 C46 -177.7(6)
Ru41 C44 C45 C46 -52.2(5)
C43 C44 C45 Ru41 57.3(5)
C50 C44 C45 Ru41 -125.5(6)
C42 C41 C46 C45 -1.5(9)
C47 C41 C46 C45 178.1(6)
Ru41 C41 C46 C45 55.2(5)
C42 C41 C46 Ru41 -56.6(5)
C47 C41 C46 Ru41 122.9(6)
C44 C45 C46 C41 -2.4(9)
Ru41 C45 C46 C41 -55.1(5)
C44 C45 C46 Ru41 52.8(5)
C46 C41 C47 C48A 122.0(9)
C42 C41 C47 C48A -58.5(10)
Ru41 C41 C47 C48A -148.3(8)
C46 C41 C47 C49A -14.0(12)
C42 C41 C47 C49A 165.5(9)
Ru41 C41 C47 C49A 75.6(11)
C45 C44 C50 C48B -57.4(10)
C43 C44 C50 C48B 119.7(9)
Ru41 C44 C50 C48B -147.6(8)
C45 C44 C50 C49B 160.9(8)
C43 C44 C50 C49B -22.0(10)
Ru41 C44 C50 C49B 70.7(9)
P41 O41 C51 C52 152.4(5)
P41 O41 C51 C56 -27.7(9)
C56 C51 C52 C53 0.8(10)
O41 C51 C52 C53 -179.3(6)
C51 C52 C53 C54 1.4(11)
C52 C53 C54 C55 -2.8(10)
C52 C53 C54 C57 173.5(7)
C53 C54 C55 C56 2.0(10)
C57 C54 C55 C56 -174.4(7)
C52 C51 C56 C55 -1.6(10)
O41 C51 C56 C55 178.5(6)
C54 C55 C56 C51 0.2(10)
C55 C54 C57 F43 107.2(8)
C53 C54 C57 F43 -69.1(10)
C55 C54 C57 F42 -18.6(11)
C53 C54 C57 F42 165.1(7)
C55 C54 C57 F41 -137.2(7)
C53 C54 C57 F41 46.5(10)
P41 O42 C58 C63 58.7(7)
P41 O42 C58 C59 -123.7(5)
C63 C58 C59 C60 1.1(9)
O42 C58 C59 C60 -176.5(5)
C58 C59 C60 C61 -0.8(9)
C59 C60 C61 C62 -0.3(10)
C59 C60 C61 C64 178.5(6)
C60 C61 C62 C63 1.3(9)
C64 C61 C62 C63 -177.5(6)
C59 C58 C63 C62 -0.2(9)
O42 C58 C63 C62 177.3(5)
C61 C62 C63 C58 -1.0(9)
C60 C61 C64 F46A 74.4(17)
C62 C61 C64 F46A -106.8(16)
C60 C61 C64 F45B -126.2(18)
C62 C61 C64 F45B 52.6(19)
C60 C61 C64 F45A -161.2(12)
C62 C61 C64 F45A 17.6(14)
C60 C61 C64 F44A -48.1(15)
C62 C61 C64 F44A 130.7(14)
C60 C61 C64 F44B 3.8(15)
C62 C61 C64 F44B -177.4(13)
C60 C61 C64 F46B 111.8(14)
C62 C61 C64 F46B -69.4(15)
P41 O43 C65 C66 39.4(8)
P41 O43 C65 C70 -142.5(5)
C70 C65 C66 C67 0.8(10)
O43 C65 C66 C67 178.7(5)
C65 C66 C67 C68 -0.2(10)
C66 C67 C68 C69 0.0(10)
C66 C67 C68 C71 -178.7(6)
C67 C68 C69 C70 -0.5(10)
C71 C68 C69 C70 178.3(6)
C66 C65 C70 C69 -1.2(10)
O43 C65 C70 C69 -179.3(5)
C68 C69 C70 C65 1.0(10)
C69 C68 C71 F49 31.6(11)
C67 C68 C71 F49 -149.6(8)
C69 C68 C71 F48 -94.4(10)
C67 C68 C71 F48 84.4(10)
C69 C68 C71 F47 150.4(8)
C67 C68 C71 F47 -30.9(11)
